data_7124808
loop_
_publ_author_name
'Aillard, Paul'
'Dova, Davide'
'Magn\'e, Valentin'
'Retailleau, Pascal'
'Cauteruccio, Silvia'
'Licandro, Emanuela'
'Voituriez, Arnaud'
'Marinetti, Angela'

_publ_section_title
;
 The synthesis of substituted phosphathiahelicenes via regioselective
 bromination of a preformed helical scaffold: a new approach to modular
 ligands for enantioselective gold-catalysis.
;
_journal_issue 73
_journal_name_full 'Chemical communications (Cambridge, England)'
_journal_page_first 10984
_journal_page_last 10987
_journal_paper_doi 10.1039/c6cc04765c
_journal_volume 52
_journal_year 2016
_chemical_formula_moiety 'C60 H62 Au Cl P S3'
_chemical_formula_sum 'C60 H62 Au Cl P S3'
_chemical_formula_weight 1142.66
_space_group_crystal_system monoclinic
_space_group_IT_number 4
_space_group_name_Hall 'P 2yb'
_space_group_name_H-M_alt 'P 1 21 1'
_atom_sites_solution_hydrogens geom
_atom_sites_solution_primary direct
_atom_sites_solution_secondary difmap
_audit_creation_method SHELXL-2014/7
_audit_update_record
;
2015-05-07 deposited with the CCDC.
2016-08-09 downloaded from the CCDC.
;
_cell_angle_alpha 90
_cell_angle_beta 95.590(7)
_cell_angle_gamma 90
_cell_formula_units_Z 2
_cell_length_a 9.8334(14)
_cell_length_b 21.319(3)
_cell_length_c 12.7266(18)
_cell_measurement_reflns_used 568
_cell_measurement_temperature 293(2)
_cell_measurement_theta_max 51.0
_cell_measurement_theta_min 6.8
_cell_volume 2655.3(7)
_computing_cell_refinement
;
CrystalClear-SM Expert 2.0 r8 (Rigaku, 2011)
;
_computing_data_collection
;
CrystalClear-SM Expert 2.0 r8 (Rigaku, 2011)
;
_computing_data_reduction
;
CrystalClear-SM Expert 2.0 r8 (Rigaku, 2011)
;
_computing_structure_refinement 'SHELXL-2014/7 (Sheldrick, 2014)'
_computing_structure_solution 'SHELXD-2014/7 (Sheldrick, 2014)'
_diffrn_ambient_temperature 293(2)
_diffrn_detector 'Curved IP Rapid2'
_diffrn_detector_area_resol_mean 10.0000
_diffrn_measured_fraction_theta_full 0.973
_diffrn_measured_fraction_theta_max 0.973
_diffrn_measurement_device
;
Crystal Goniometer
;
_diffrn_measurement_device_type
;
Rigaku RAXIS conversion
;
_diffrn_measurement_method 'profile data from \w-scans'
_diffrn_measurement_specimen_support Fiber
_diffrn_radiation_monochromator Confocal
_diffrn_radiation_type CuK\a
_diffrn_radiation_wavelength 1.54187
_diffrn_reflns_av_R_equivalents 0.1240
_diffrn_reflns_av_unetI/netI 0.2752
_diffrn_reflns_Laue_measured_fraction_full 0.973
_diffrn_reflns_Laue_measured_fraction_max 0.973
_diffrn_reflns_limit_h_max 11
_diffrn_reflns_limit_h_min -6
_diffrn_reflns_limit_k_max 24
_diffrn_reflns_limit_k_min -25
_diffrn_reflns_limit_l_max 15
_diffrn_reflns_limit_l_min -14
_diffrn_reflns_number 13030
_diffrn_reflns_point_group_measured_fraction_full 0.753
_diffrn_reflns_point_group_measured_fraction_max 0.753
_diffrn_reflns_theta_full 66.574
_diffrn_reflns_theta_max 66.574
_diffrn_reflns_theta_min 3.490
_diffrn_source 'Rotating Anode'
_exptl_absorpt_coefficient_mu 7.334
_exptl_absorpt_correction_T_max 0.60
_exptl_absorpt_correction_T_min 0.20
_exptl_absorpt_correction_type multi-scan
_exptl_absorpt_process_details 'Fs_process (Rigaku)'
_exptl_crystal_colour yellow
_exptl_crystal_density_diffrn 1.429
_exptl_crystal_description 'elongated platelet'
_exptl_crystal_F_000 1162
_exptl_crystal_size_max 0.370
_exptl_crystal_size_mid 0.140
_exptl_crystal_size_min 0.07
_refine_diff_density_max 1.137
_refine_diff_density_min -1.244
_refine_diff_density_rms 0.120
_refine_ls_abs_structure_details
;
 Flack x determined using 661 quotients [(I+)-(I-)]/[(I+)+(I-)]
 (Parsons, Flack and Wagner, Acta Cryst. B69 (2013) 249-259).
;
_refine_ls_abs_structure_Flack 0.00(2)
_refine_ls_extinction_method none
_refine_ls_goodness_of_fit_ref 0.958
_refine_ls_hydrogen_treatment constr
_refine_ls_matrix_type full
_refine_ls_number_parameters 601
_refine_ls_number_reflns 7062
_refine_ls_number_restraints 578
_refine_ls_restrained_S_all 0.925
_refine_ls_R_factor_all 0.2175
_refine_ls_R_factor_gt 0.0837
_refine_ls_shift/su_max 0.000
_refine_ls_shift/su_mean 0.000
_refine_ls_structure_factor_coef Fsqd
_refine_ls_weighting_details 'w=1/[\s^2^(Fo^2^)+(0.0881P)^2^] where P=(Fo^2^+2Fc^2^)/3'
_refine_ls_weighting_scheme calc
_refine_ls_wR_factor_gt 0.1848
_refine_ls_wR_factor_ref 0.2576
_reflns_Friedel_coverage 0.504
_reflns_Friedel_fraction_full 0.520
_reflns_Friedel_fraction_max 0.520
_reflns_number_gt 2610
_reflns_number_total 7065
_reflns_threshold_expression 'I > 2\s(I)'
_cod_data_source_file c6cc04765c2.cif
_cod_data_source_block helphos-S-Ph-AuCl
_cod_depositor_comments
;
The following automatic conversions were performed:

data item '_exptl_absorpt_correction_type' value 'Multi-scan' was
changed to 'multi-scan' in accordance with the
/home/saulius/struct/COD-crude-data/automatic-downloads/DataCite-retrospective/RSC/depositions/lib/dictionaries/cif_core.dic
dictionary named 'cif_core.dic' version 2.4.2 last updated on
2011-04-26.

Automatic conversion script
Id: cif_fix_values 6909 2019-04-08 15:41:33Z antanas 
;
_cod_original_sg_symbol_H-M 'P 21'
_cod_database_code 7124808
_shelx_shelxl_version_number 2014/7
_shelx_space_group_comment
;
The symmetry employed for this shelxl refinement is uniquely defined
by the following loop, which should always be used as a source of
symmetry information in preference to the above space-group names.
They are only intended as comments.
;

loop_
_space_group_symop_operation_xyz
'x, y, z'
'-x, y+1/2, -z'

loop_
_atom_site_label
_atom_site_type_symbol
_atom_site_fract_x
_atom_site_fract_y
_atom_site_fract_z
_atom_site_U_iso_or_equiv
_atom_site_adp_type
_atom_site_occupancy
_atom_site_site_symmetry_order
_atom_site_calc_flag
_atom_site_refinement_flags_posn
_atom_site_refinement_flags_adp
Au1 Au 0.77656(13) 0.59166(10) 0.36292(9) 0.0924(6) Uani 1 1 d . U
Cl1 Cl 0.9953(9) 0.5639(5) 0.4140(7) 0.113(4) Uani 1 1 d . U
S1 S 0.3715(9) 0.7063(4) -0.2764(7) 0.091(3) Uani 1 1 d . U
P1 P 0.5595(8) 0.6169(4) 0.3268(6) 0.074(3) Uani 1 1 d . U
C1 C 0.434(3) 0.5602(13) 0.367(2) 0.073(7) Uani 1 1 d . U
S2 S 0.9185(10) 0.7776(4) -0.0273(7) 0.093(3) Uani 1 1 d . U
C2 C 0.363(3) 0.5389(16) 0.288(2) 0.089(10) Uani 1 1 d . U
H2 H 0.3005 0.5070 0.2961 0.107 Uiso 1 1 calc R U
S3 S 0.8779(10) 0.5083(5) 0.1399(8) 0.097(3) Uani 1 1 d . U
C3 C 0.378(3) 0.5629(13) 0.189(2) 0.068(7) Uani 1 1 d . U
C4 C 0.483(3) 0.6078(14) 0.189(2) 0.070(7) Uani 1 1 d . U
C5 C 0.507(3) 0.6360(14) 0.098(2) 0.077(8) Uani 1 1 d . U
H5 H 0.5757 0.6661 0.0986 0.092 Uiso 1 1 calc R U
C6 C 0.431(3) 0.6207(13) 0.001(2) 0.069(7) Uani 1 1 d . U
C7 C 0.313(3) 0.5810(16) 0.000(2) 0.073(7) Uani 1 1 d . U
C8 C 0.297(3) 0.5499(15) 0.096(2) 0.076(8) Uani 1 1 d . U
H8 H 0.2302 0.5193 0.0972 0.091 Uiso 1 1 calc R U
C9 C 0.222(3) 0.5746(13) -0.094(2) 0.068(7) Uani 1 1 d . U
C10 C 0.229(3) 0.6095(15) -0.182(2) 0.082(8) Uani 1 1 d . U
C11 C 0.350(3) 0.6497(13) -0.180(2) 0.061(6) Uani 1 1 d . U
C12 C 0.451(3) 0.6546(14) -0.097(2) 0.074(7) Uani 1 1 d . U
C13 C 0.567(3) 0.6920(15) -0.123(2) 0.077(7) Uani 1 1 d . U
C14 C 0.707(4) 0.7060(17) -0.073(3) 0.088(8) Uani 1 1 d . U
C15 C 0.761(3) 0.7639(17) -0.111(3) 0.090(9) Uani 1 1 d . U
C16 C 0.713(4) 0.8057(18) -0.186(3) 0.091(8) Uani 1 1 d . U
C17 C 0.599(3) 0.7849(16) -0.240(2) 0.077(7) Uani 1 1 d . U
C18 C 0.531(3) 0.7300(15) -0.205(2) 0.071(7) Uani 1 1 d . U
C19 C 0.795(3) 0.6700(17) 0.001(2) 0.070(7) Uani 1 1 d . U
C20 C 0.913(3) 0.7066(15) 0.032(2) 0.081(7) Uani 1 1 d . U
C21 C 1.011(4) 0.6852(18) 0.119(3) 0.107(11) Uani 1 1 d . U
H21 H 1.0795 0.7124 0.1474 0.128 Uiso 1 1 calc R U
C22 C 1.004(3) 0.6249(15) 0.160(3) 0.089(8) Uani 1 1 d . U
H22 H 1.0669 0.6103 0.2141 0.107 Uiso 1 1 calc R U
C23 C 0.894(3) 0.586(2) 0.113(2) 0.082(7) Uani 1 1 d . U
C24 C 0.796(3) 0.6044(17) 0.031(2) 0.073(6) Uani 1 1 d . U
C25 C 0.721(3) 0.5537(17) 0.001(3) 0.082(8) Uani 1 1 d . U
H25 H 0.6477 0.5591 -0.0503 0.098 Uiso 1 1 calc R U
C26 C 0.743(3) 0.4988(18) 0.038(3) 0.082(8) Uani 1 1 d . U
C27 C 0.684(3) 0.4350(16) 0.027(2) 0.074(7) Uani 1 1 d . U
C28 C 0.756(4) 0.3804(17) 0.044(3) 0.106(11) Uani 1 1 d . U
H28 H 0.8471 0.3821 0.0696 0.127 Uiso 1 1 calc R U
C29 C 0.693(3) 0.3208(17) 0.022(3) 0.091(9) Uani 1 1 d . U
H29 H 0.7406 0.2831 0.0316 0.109 Uiso 1 1 calc R U
C30 C 0.555(3) 0.3242(18) -0.015(2) 0.084(9) Uani 1 1 d . U
H30 H 0.5113 0.2864 -0.0322 0.101 Uiso 1 1 calc R U
C31 C 0.482(4) 0.3753(19) -0.029(3) 0.109(12) Uani 1 1 d . U
H31 H 0.3880 0.3723 -0.0476 0.131 Uiso 1 1 calc R U
C32 C 0.541(3) 0.4324(17) -0.015(3) 0.093(10) Uani 1 1 d . U
H32 H 0.4921 0.4689 -0.0330 0.111 Uiso 1 1 calc R U
C33 C 0.447(3) 0.5390(16) 0.479(2) 0.082(9) Uani 1 1 d . U
C34 C 0.544(4) 0.5579(18) 0.560(2) 0.121(14) Uani 1 1 d . U
H34 H 0.6142 0.5843 0.5438 0.145 Uiso 1 1 calc R U
C35 C 0.540(4) 0.539(2) 0.666(3) 0.117(14) Uani 1 1 d . U
H35 H 0.6080 0.5548 0.7139 0.140 Uiso 1 1 calc R U
C36 C 0.454(4) 0.5021(19) 0.703(3) 0.110(13) Uani 1 1 d . U
H36 H 0.4560 0.4897 0.7733 0.132 Uiso 1 1 calc R U
C37 C 0.361(4) 0.485(2) 0.626(3) 0.141(16) Uani 1 1 d . U
H37 H 0.2958 0.4571 0.6469 0.169 Uiso 1 1 calc R U
C38 C 0.344(4) 0.4998(17) 0.517(3) 0.110(12) Uani 1 1 d . U
H38 H 0.2699 0.4852 0.4729 0.132 Uiso 1 1 calc R U
C39 C 0.095(3) 0.5313(14) -0.089(2) 0.081(8) Uani 1 1 d . U
H39A H 0.0715 0.5284 -0.0172 0.097 Uiso 1 1 calc R U
H39B H 0.0175 0.5492 -0.1321 0.097 Uiso 1 1 calc R U
C40 C 0.125(4) 0.4653(16) -0.130(3) 0.101(11) Uani 1 1 d . U
H40A H 0.1654 0.4690 -0.1968 0.121 Uiso 1 1 calc R U
H40B H 0.1910 0.4447 -0.0803 0.121 Uiso 1 1 calc R U
C41 C 0.000(4) 0.4261(17) -0.147(3) 0.125(13) Uani 1 1 d . U
H41A H -0.0571 0.4411 -0.2071 0.187 Uiso 1 1 calc R U
H41B H -0.0497 0.4287 -0.0853 0.187 Uiso 1 1 calc R U
H41C H 0.0246 0.3833 -0.1580 0.187 Uiso 1 1 calc R U
C42 C 0.126(3) 0.6156(14) -0.277(2) 0.083(8) Uani 1 1 d . U
H42A H 0.0911 0.5745 -0.2987 0.099 Uiso 1 1 calc R U
H42B H 0.1691 0.6337 -0.3355 0.099 Uiso 1 1 calc R U
C43 C 0.006(3) 0.6582(16) -0.250(3) 0.097(10) Uani 1 1 d . U
H43A H -0.0272 0.6446 -0.1846 0.117 Uiso 1 1 calc R U
H43B H 0.0367 0.7012 -0.2417 0.117 Uiso 1 1 calc R U
C44 C -0.108(3) 0.6543(18) -0.338(3) 0.122(14) Uani 1 1 d . U
H44A H -0.1181 0.6942 -0.3731 0.183 Uiso 1 1 calc R U
H44B H -0.1915 0.6435 -0.3095 0.183 Uiso 1 1 calc R U
H44C H -0.0864 0.6228 -0.3878 0.183 Uiso 1 1 calc R U
C45 C 0.530(3) 0.8221(15) -0.337(2) 0.099(9) Uani 1 1 d D U
H45A H 0.4829 0.7933 -0.3876 0.118 Uiso 1 1 calc R U
H45B H 0.5991 0.8441 -0.3726 0.118 Uiso 1 1 calc R U
C46 C 0.424(3) 0.8711(15) -0.298(2) 0.101(11) Uani 1 1 d D U
H46A H 0.3590 0.8484 -0.2591 0.122 Uiso 1 1 calc R U
H46B H 0.4732 0.8997 -0.2483 0.122 Uiso 1 1 calc R U
C47 C 0.346(3) 0.9086(16) -0.382(3) 0.111(12) Uani 1 1 d D U
H47A H 0.3684 0.8944 -0.4495 0.167 Uiso 1 1 calc R U
H47B H 0.3704 0.9521 -0.3729 0.167 Uiso 1 1 calc R U
H47C H 0.2501 0.9036 -0.3768 0.167 Uiso 1 1 calc R U
C48 C 0.795(4) 0.8610(17) -0.210(3) 0.114(10) Uani 1 1 d D U
H48A H 0.8465 0.8758 -0.1457 0.137 Uiso 1 1 calc R U
H48B H 0.7350 0.8945 -0.2372 0.137 Uiso 1 1 calc R U
C49 C 0.899(5) 0.843(2) -0.296(4) 0.178(19) Uani 1 1 d D U
H49A H 0.9732 0.8191 -0.2593 0.214 Uiso 1 1 calc R U
H49B H 0.8505 0.8144 -0.3462 0.214 Uiso 1 1 calc R U
C50 C 0.958(7) 0.891(3) -0.355(5) 0.30(4) Uani 1 1 d D U
H50A H 0.9365 0.9331 -0.3435 0.356 Uiso 1 1 calc R U
H50B H 1.0176 0.8809 -0.4045 0.356 Uiso 1 1 calc R U
C51 C 0.496(3) 0.6928(14) 0.369(2) 0.075(6) Uani 1 1 d . U
H51 H 0.5312 0.6982 0.4428 0.091 Uiso 1 1 calc R U
C52 C 0.339(3) 0.6923(16) 0.366(3) 0.093(8) Uani 1 1 d . U
H52A H 0.2992 0.6836 0.2948 0.112 Uiso 1 1 calc R U
H52B H 0.3108 0.6596 0.4121 0.112 Uiso 1 1 calc R U
C53 C 0.290(3) 0.7547(17) 0.401(3) 0.107(9) Uani 1 1 d . U
H53 H 0.3312 0.7629 0.4733 0.128 Uiso 1 1 calc R U
C54 C 0.332(3) 0.8078(17) 0.328(3) 0.102(9) Uani 1 1 d . U
H54A H 0.2960 0.7998 0.2560 0.122 Uiso 1 1 calc R U
H54B H 0.2971 0.8477 0.3501 0.122 Uiso 1 1 calc R U
C55 C 0.487(3) 0.8095(16) 0.336(3) 0.098(9) Uani 1 1 d . U
H55A H 0.5146 0.8430 0.2916 0.117 Uiso 1 1 calc R U
H55B H 0.5204 0.8196 0.4085 0.117 Uiso 1 1 calc R U
C56 C 0.553(3) 0.7497(16) 0.306(3) 0.087(7) Uani 1 1 d . U
H56 H 0.5241 0.7427 0.2307 0.105 Uiso 1 1 calc R U
C57 C 0.706(4) 0.7544(19) 0.317(3) 0.100(8) Uani 1 1 d . U
H57 H 0.7408 0.7135 0.2967 0.120 Uiso 1 1 calc R U
C58 C 0.769(4) 0.767(2) 0.429(3) 0.125(13) Uani 1 1 d . U
H58A H 0.7679 0.8112 0.4425 0.187 Uiso 1 1 calc R U
H58B H 0.8615 0.7520 0.4366 0.187 Uiso 1 1 calc R U
H58C H 0.7170 0.7455 0.4778 0.187 Uiso 1 1 calc R U
C59 C 0.752(3) 0.8027(17) 0.235(3) 0.112(11) Uani 1 1 d . U
H59A H 0.8489 0.7990 0.2315 0.168 Uiso 1 1 calc R U
H59B H 0.7313 0.8443 0.2575 0.168 Uiso 1 1 calc R U
H59C H 0.7048 0.7944 0.1674 0.168 Uiso 1 1 calc R U
C60 C 0.128(3) 0.7534(17) 0.401(3) 0.115(12) Uani 1 1 d . U
H60A H 0.0862 0.7689 0.3349 0.173 Uiso 1 1 calc R U
H60B H 0.1012 0.7794 0.4574 0.173 Uiso 1 1 calc R U
H60C H 0.0981 0.7111 0.4114 0.173 Uiso 1 1 calc R U

loop_
_atom_site_aniso_label
_atom_site_aniso_U_11
_atom_site_aniso_U_22
_atom_site_aniso_U_33
_atom_site_aniso_U_23
_atom_site_aniso_U_13
_atom_site_aniso_U_12
Au1 0.0804(10) 0.1055(12) 0.0914(9) 0.0018(11) 0.0087(7) 0.0127(12)
Cl1 0.072(6) 0.154(11) 0.113(6) 0.003(6) 0.002(5) 0.025(6)
S1 0.092(6) 0.094(7) 0.084(5) 0.017(5) -0.002(5) 0.001(5)
P1 0.052(5) 0.091(7) 0.078(4) 0.004(4) 0.008(4) 0.013(4)
C1 0.069(13) 0.074(13) 0.079(8) -0.004(8) 0.018(7) 0.021(10)
S2 0.090(6) 0.096(7) 0.094(6) 0.003(5) 0.013(5) -0.002(5)
C2 0.096(17) 0.099(18) 0.074(9) 0.005(9) 0.018(9) -0.018(15)
S3 0.080(7) 0.107(7) 0.105(6) 0.005(5) 0.012(5) 0.010(6)
C3 0.056(14) 0.076(15) 0.074(8) 0.005(8) 0.017(8) 0.015(11)
C4 0.058(12) 0.079(15) 0.075(7) 0.009(7) 0.012(7) 0.011(10)
C5 0.081(15) 0.077(16) 0.074(8) 0.008(8) 0.012(8) 0.003(13)
C6 0.071(12) 0.071(15) 0.065(8) 0.001(8) 0.016(7) 0.016(11)
C7 0.066(11) 0.076(16) 0.078(8) 0.002(9) 0.014(8) 0.016(11)
C8 0.059(14) 0.089(16) 0.080(9) 0.004(9) 0.015(8) 0.012(12)
C9 0.063(11) 0.059(14) 0.084(9) -0.002(8) 0.012(8) 0.022(10)
C10 0.079(11) 0.079(16) 0.088(10) 0.009(10) 0.005(8) 0.008(10)
C11 0.067(10) 0.059(12) 0.059(9) -0.004(8) 0.013(7) 0.022(9)
C12 0.077(11) 0.079(15) 0.067(9) 0.004(9) 0.011(8) 0.011(10)
C13 0.080(9) 0.086(14) 0.067(11) 0.005(10) 0.015(8) 0.008(9)
C14 0.082(10) 0.093(12) 0.090(15) 0.004(11) 0.008(9) 0.007(8)
C15 0.089(12) 0.092(13) 0.090(14) 0.002(11) 0.011(11) 0.002(9)
C16 0.093(12) 0.093(13) 0.088(13) 0.003(10) 0.009(10) 0.003(10)
C17 0.088(12) 0.083(12) 0.061(12) 0.000(9) 0.021(9) 0.007(9)
C18 0.071(11) 0.079(12) 0.064(11) -0.001(9) 0.016(8) 0.013(9)
C19 0.065(12) 0.087(10) 0.063(13) -0.010(8) 0.028(9) 0.015(8)
C20 0.072(12) 0.092(11) 0.081(13) -0.004(9) 0.020(10) 0.010(9)
C21 0.098(16) 0.101(14) 0.117(18) 0.009(12) -0.015(15) 0.000(12)
C22 0.072(14) 0.098(13) 0.097(16) -0.001(10) 0.010(12) 0.017(10)
C23 0.068(13) 0.091(10) 0.091(13) -0.008(9) 0.020(10) 0.018(9)
C24 0.057(13) 0.091(10) 0.076(12) -0.006(8) 0.037(9) 0.012(8)
C25 0.067(15) 0.088(11) 0.091(15) 0.000(9) 0.017(12) 0.012(9)
C26 0.073(14) 0.087(11) 0.086(15) 0.002(9) 0.011(12) 0.012(9)
C27 0.071(13) 0.090(11) 0.060(15) 0.011(9) 0.003(11) 0.011(9)
C28 0.084(16) 0.087(13) 0.14(3) 0.006(12) -0.017(15) 0.011(11)
C29 0.084(17) 0.086(14) 0.10(2) 0.007(12) -0.011(15) 0.011(12)
C30 0.080(17) 0.091(16) 0.08(2) 0.009(14) -0.003(15) 0.011(12)
C31 0.079(15) 0.089(16) 0.15(3) 0.010(15) -0.018(15) 0.009(11)
C32 0.076(14) 0.090(16) 0.11(2) 0.010(13) -0.015(13) 0.011(11)
C33 0.070(17) 0.096(19) 0.078(9) 0.005(9) 0.004(9) 0.001(14)
C34 0.106(19) 0.18(3) 0.074(11) 0.024(13) -0.004(11) -0.05(2)
C35 0.11(2) 0.17(3) 0.075(12) 0.025(13) -0.008(13) -0.03(2)
C36 0.11(3) 0.13(3) 0.082(14) 0.018(14) 0.007(13) -0.02(2)
C37 0.14(2) 0.19(3) 0.089(13) 0.031(16) -0.003(13) -0.05(3)
C38 0.090(19) 0.15(3) 0.087(13) 0.019(14) -0.001(12) -0.029(19)
C39 0.068(13) 0.081(14) 0.091(17) 0.016(12) -0.003(11) 0.006(11)
C40 0.09(2) 0.076(16) 0.13(3) 0.000(14) 0.013(18) 0.002(13)
C41 0.12(2) 0.10(2) 0.15(3) -0.01(2) 0.02(2) -0.020(17)
C42 0.085(13) 0.07(2) 0.090(12) 0.001(11) -0.003(10) 0.013(11)
C43 0.096(16) 0.09(2) 0.100(19) -0.012(16) -0.010(13) 0.032(16)
C44 0.097(18) 0.15(3) 0.11(2) -0.02(2) -0.020(16) 0.054(19)
C45 0.106(18) 0.103(18) 0.087(13) 0.023(12) 0.010(12) 0.000(14)
C46 0.09(2) 0.09(2) 0.12(2) 0.015(15) 0.011(16) -0.010(16)
C47 0.09(2) 0.11(2) 0.13(2) 0.03(2) 0.008(19) -0.007(19)
C48 0.12(2) 0.112(16) 0.11(2) 0.026(13) -0.011(15) -0.018(14)
C49 0.18(3) 0.19(3) 0.18(4) 0.00(3) 0.07(3) -0.04(3)
C50 0.39(9) 0.24(5) 0.30(7) 0.02(4) 0.19(8) -0.08(4)
C51 0.059(11) 0.096(10) 0.071(13) 0.003(8) 0.005(9) 0.024(8)
C52 0.061(11) 0.097(14) 0.12(2) 0.010(12) 0.015(11) 0.027(10)
C53 0.070(13) 0.104(15) 0.15(2) 0.007(13) 0.034(14) 0.024(11)
C54 0.077(13) 0.101(16) 0.13(2) 0.000(14) 0.018(13) 0.018(11)
C55 0.074(13) 0.106(13) 0.12(2) 0.011(12) 0.022(13) 0.021(11)
C56 0.071(11) 0.100(12) 0.091(16) 0.008(10) 0.012(11) 0.019(9)
C57 0.068(12) 0.119(19) 0.114(17) 0.003(14) 0.011(11) 0.019(11)
C58 0.08(2) 0.17(3) 0.118(17) 0.011(16) -0.005(14) -0.02(2)
C59 0.08(2) 0.14(2) 0.12(2) 0.012(17) 0.015(15) 0.016(18)
C60 0.068(13) 0.11(2) 0.18(3) 0.00(2) 0.033(15) 0.031(13)

loop_
_atom_type_symbol
_atom_type_description
_atom_type_scat_dispersion_real
_atom_type_scat_dispersion_imag
_atom_type_scat_source
C C 0.0181 0.0091 'International Tables Vol C Tables 4.2.6.8 and 6.1.1.4'
H H 0.0000 0.0000 'International Tables Vol C Tables 4.2.6.8 and 6.1.1.4'
Au Au -4.4197 7.2980 'International Tables Vol C Tables 4.2.6.8 and 6.1.1.4'
Cl Cl 0.3639 0.7018 'International Tables Vol C Tables 4.2.6.8 and 6.1.1.4'
P P 0.2955 0.4335 'International Tables Vol C Tables 4.2.6.8 and 6.1.1.4'
S S 0.3331 0.5567 'International Tables Vol C Tables 4.2.6.8 and 6.1.1.4'

loop_
_geom_angle_atom_site_label_1
_geom_angle_atom_site_label_2
_geom_angle_atom_site_label_3
_geom_angle
P1 Au1 Cl1 175.2(3)
C11 S1 C18 90.0(15)
C1 P1 C51 104.0(12)
C1 P1 C4 88.2(14)
C51 P1 C4 104.4(13)
C1 P1 Au1 116.4(10)
C51 P1 Au1 120.4(10)
C4 P1 Au1 118.0(9)
C2 C1 C33 130(3)
C2 C1 P1 111(3)
C33 C1 P1 118(3)
C20 S2 C15 93.0(17)
C1 C2 C3 120(4)
C23 S3 C26 92.4(17)
C2 C3 C8 127(3)
C2 C3 C4 113(3)
C8 C3 C4 120(3)
C5 C4 C3 120(3)
C5 C4 P1 133(3)
C3 C4 P1 108(2)
C4 C5 C6 122(3)
C5 C6 C7 120(3)
C5 C6 C12 122(3)
C7 C6 C12 117(3)
C8 C7 C9 125(3)
C8 C7 C6 115(3)
C9 C7 C6 120(3)
C3 C8 C7 123(3)
C10 C9 C7 124(3)
C10 C9 C39 117(3)
C7 C9 C39 118(3)
C9 C10 C11 115(3)
C9 C10 C42 129(3)
C11 C10 C42 116(3)
C12 C11 C10 125(3)
C12 C11 S1 111(2)
C10 C11 S1 123(2)
C11 C12 C13 112(3)
C11 C12 C6 118(3)
C13 C12 C6 130(3)
C18 C13 C12 111(3)
C18 C13 C14 112(3)
C12 C13 C14 136(3)
C19 C14 C15 117(3)
C19 C14 C13 131(3)
C15 C14 C13 112(3)
C16 C15 C14 133(4)
C16 C15 S2 121(3)
C14 C15 S2 105(2)
C17 C16 C15 111(4)
C17 C16 C48 127(3)
C15 C16 C48 121(3)
C16 C17 C18 120(3)
C16 C17 C45 121(3)
C18 C17 C45 119(3)
C13 C18 C17 130(3)
C13 C18 S1 112(3)
C17 C18 S1 119(2)
C20 C19 C14 108(3)
C20 C19 C24 118(3)
C14 C19 C24 132(3)
C19 C20 C21 120(3)
C19 C20 S2 115(3)
C21 C20 S2 124(3)
C22 C21 C20 121(3)
C21 C22 C23 116(3)
C24 C23 C22 125(4)
C24 C23 S3 111(3)
C22 C23 S3 124(3)
C25 C24 C23 108(3)
C25 C24 C19 136(3)
C23 C24 C19 117(3)
C26 C25 C24 125(4)
C25 C26 C27 140(4)
C25 C26 S3 105(3)
C27 C26 S3 115(2)
C28 C27 C32 119(3)
C28 C27 C26 126(3)
C32 C27 C26 115(3)
C27 C28 C29 122(3)
C30 C29 C28 114(3)
C31 C30 C29 127(4)
C30 C31 C32 120(4)
C31 C32 C27 118(3)
C34 C33 C38 112(3)
C34 C33 C1 128(3)
C38 C33 C1 120(3)
C33 C34 C35 123(3)
C36 C35 C34 128(4)
C35 C36 C37 109(4)
C36 C37 C38 132(4)
C37 C38 C33 116(3)
C40 C39 C9 110(2)
C41 C40 C39 112(3)
C10 C42 C43 110(2)
C44 C43 C42 109(3)
C17 C45 C46 109(2)
C47 C46 C45 115(3)
C16 C48 C49 110(3)
C50 C49 C48 120(4)
C52 C51 C56 113(3)
C52 C51 P1 111(2)
C56 C51 P1 112(2)
C53 C52 C51 110(3)
C52 C53 C54 111(3)
C52 C53 C60 110(3)
C54 C53 C60 110(3)
C55 C54 C53 108(3)
C56 C55 C54 115(3)
C55 C56 C57 112(3)
C55 C56 C51 110(3)
C57 C56 C51 114(3)
C56 C57 C58 114(3)
C56 C57 C59 109(3)
C58 C57 C59 113(3)

loop_
_geom_bond_atom_site_label_1
_geom_bond_atom_site_label_2
_geom_bond_distance
Au1 P1 2.206(8)
Au1 Cl1 2.264(9)
S1 C11 1.74(3)
S1 C18 1.80(3)
P1 C1 1.83(3)
P1 C51 1.83(3)
P1 C4 1.85(3)
C1 C2 1.25(4)
C1 C33 1.50(4)
S2 C20 1.70(3)
S2 C15 1.82(3)
C2 C3 1.38(4)
S3 C23 1.70(4)
S3 C26 1.78(3)
C3 C8 1.39(4)
C3 C4 1.40(3)
C4 C5 1.35(3)
C5 C6 1.41(4)
C6 C7 1.44(4)
C6 C12 1.46(4)
C7 C8 1.41(4)
C7 C9 1.43(3)
C9 C10 1.35(4)
C9 C39 1.56(4)
C10 C11 1.46(4)
C10 C42 1.51(4)
C11 C12 1.39(4)
C12 C13 1.46(4)
C13 C18 1.34(4)
C13 C14 1.49(4)
C14 C19 1.44(4)
C14 C15 1.45(4)
C15 C16 1.36(4)
C16 C17 1.34(4)
C16 C48 1.47(4)
C17 C18 1.44(4)
C17 C45 1.57(4)
C19 C20 1.42(4)
C19 C24 1.45(4)
C20 C21 1.47(4)
C21 C22 1.39(4)
C22 C23 1.45(4)
C23 C24 1.41(4)
C24 C25 1.34(4)
C25 C26 1.27(4)
C26 C27 1.48(4)
C27 C28 1.36(4)
C27 C32 1.46(4)
C28 C29 1.42(4)
C29 C30 1.40(4)
C30 C31 1.31(4)
C31 C32 1.35(4)
C33 C34 1.39(4)
C33 C38 1.43(4)
C34 C35 1.41(4)
C35 C36 1.28(4)
C36 C37 1.33(5)
C37 C38 1.41(4)
C39 C40 1.54(4)
C40 C41 1.49(4)
C42 C43 1.55(4)
C43 C44 1.50(4)
C45 C46 1.59(3)
C46 C47 1.486(12)
C48 C49 1.61(4)
C49 C50 1.44(3)
C51 C52 1.54(4)
C51 C56 1.59(4)
C52 C53 1.50(4)
C53 C54 1.55(4)
C53 C60 1.60(4)
C54 C55 1.51(4)
C55 C56 1.50(4)
C56 C57 1.51(4)
C57 C58 1.52(5)
C57 C59 1.56(4)
